data_4123724
loop_
_publ_author_name
'Cai, Weizhao'
'G\/ladysiak, Andrzej'
'Anio\/la, Michalina'
'Smith, Vincent J.'
'Barbour, Leonard J.'
'Katrusiak, Andrzej'

_publ_section_title
;
 Giant Negative Area Compressibility Tunable in a Soft Porous Framework
 Material.
;
_journal_issue 29
_journal_name_full 'Journal of the American Chemical Society'
_journal_page_first 9296
_journal_page_last 9301
_journal_paper_doi 10.1021/jacs.5b03280
_journal_volume 137
_journal_year 2015
_chemical_formula_moiety 'C18 H12 N2 O3 Zn, H2 O'
_chemical_formula_sum 'C18 H14 N2 O4 Zn'
_chemical_formula_weight 387.68
_chemical_name_systematic
; 
 ? 
;
_space_group_IT_number 82
_symmetry_cell_setting tetragonal
_symmetry_space_group_name_Hall 'I -4'
_symmetry_space_group_name_H-M 'I -4'
_atom_sites_solution_hydrogens geom
_atom_sites_solution_primary direct
_atom_sites_solution_secondary difmap
_audit_creation_method SHELXL-97
_cell_angle_alpha 90.00
_cell_angle_beta 90.00
_cell_angle_gamma 90.00
_cell_formula_units_Z 8
_cell_length_a 27.8114(12)
_cell_length_b 27.8114(12)
_cell_length_c 3.6899(4)
_cell_measurement_pressure 2400000
_cell_measurement_temperature 296(2)
_cell_volume 2854.0(4)
_computing_cell_refinement 'CrysAlis (Oxford Diffraction, 2010)'
_computing_data_collection 'CrysAlis (Oxford Diffraction, 2010)'
_computing_data_reduction 'CrysAlisRED (Oxford Diffraction, 2010)'
_computing_molecular_graphics 'Mercury (Macrae et al., 2008)'
_computing_publication_material 'SHELXL-97 (Sheldrick, 2008)'
_computing_structure_refinement 'SHELXL-97 (Sheldrick, 2008)'
_computing_structure_solution 'SHELXS-97 (Sheldrick, 2008)'
_diffrn_ambient_temperature 296(2)
_diffrn_measured_fraction_theta_full 0.306
_diffrn_measured_fraction_theta_max 0.306
_diffrn_measurement_device_type 'Oxford Diffraction Xcalibur Eos'
_diffrn_measurement_method
;HP omega scans - for more details see:
A. Budzianowski, A. Katrusiak in High-Pressure Crystallography
(Eds.: A. Katrusiak, P. F. McMillan),
Dordrecht: Kluwer Acad. Publ., 2004 pp.157-168
;
_diffrn_radiation_monochromator graphite
_diffrn_radiation_source 'fine-focus sealed tube'
_diffrn_radiation_type MoK\a
_diffrn_radiation_wavelength 0.71073
_diffrn_reflns_av_R_equivalents 0.0644
_diffrn_reflns_av_sigmaI/netI 0.0630
_diffrn_reflns_limit_h_max 35
_diffrn_reflns_limit_h_min -35
_diffrn_reflns_limit_k_max 6
_diffrn_reflns_limit_k_min -6
_diffrn_reflns_limit_l_max 4
_diffrn_reflns_limit_l_min -4
_diffrn_reflns_number 5609
_diffrn_reflns_theta_full 27.19
_diffrn_reflns_theta_max 27.19
_diffrn_reflns_theta_min 4.64
_exptl_absorpt_coefficient_mu 1.750
_exptl_absorpt_correction_T_max 0.7917
_exptl_absorpt_correction_T_min 0.6493
_exptl_absorpt_correction_type analytical
_exptl_absorpt_process_details
;
Katrusiak, A. (2003). REDSHABS - Program for correcting
reflections intensities for DAC absorption, gasket shadowing
and sample crystal absorption. Adam Mickiewicz University, Pozna\'n.
Katrusiak, A. (2004). Z. Kristallogr. 219, 461-467
;
_exptl_crystal_colour Brown
_exptl_crystal_density_diffrn 1.804
_exptl_crystal_density_method 'not measured'
_exptl_crystal_description Block
_exptl_crystal_F_000 1584
_exptl_crystal_size_max 0.27
_exptl_crystal_size_mid 0.16
_exptl_crystal_size_min 0.14
_refine_diff_density_max 0.199
_refine_diff_density_min -0.236
_refine_diff_density_rms 0.058
_refine_ls_abs_structure_details 'Flack H D (1983), Acta Cryst. A39, 876-881'
_refine_ls_abs_structure_Flack -0.02(5)
_refine_ls_extinction_method none
_refine_ls_goodness_of_fit_ref 1.046
_refine_ls_hydrogen_treatment constr
_refine_ls_matrix_type full
_refine_ls_number_parameters 213
_refine_ls_number_reflns 1025
_refine_ls_number_restraints 272
_refine_ls_restrained_S_all 0.961
_refine_ls_R_factor_all 0.1099
_refine_ls_R_factor_gt 0.0695
_refine_ls_shift/su_max 0.000
_refine_ls_shift/su_mean 0.000
_refine_ls_structure_factor_coef Fsqd
_refine_ls_weighting_details 'calc w=1/[\s^2^(Fo^2^)+(0.1244P)^2^+11.2477P] where P=(Fo^2^+2Fc^2^)/3'
_refine_ls_weighting_scheme calc
_refine_ls_wR_factor_gt 0.1720
_refine_ls_wR_factor_ref 0.1985
_reflns_number_gt 715
_reflns_number_total 1025
_reflns_threshold_expression >2sigma(I)
_cod_data_source_file ja5b03280_si_002.cif
_cod_data_source_block 1H2O_2.40GPa_in_Isopropanol
_cod_depositor_comments
;
The following automatic conversions were performed:
'_atom_site_symetry_multiplicity' tag replaced with
'_atom_site_symmetry_multiplicity' tag as specified in the
replacement file
'/usr/data/users/saulius/crontab/automatic-downloads/rss-feeds/ACS/lib/lists/replacement-tags.lst'.

Automatic conversion script
Id: cif_correct_tags 3376 2015-05-07 07:48:27Z andrius 

The following automatic conversions were performed:

'_symmetry_cell_setting' value 'Tetragonal' changed to 'tetragonal'
according to
/usr/data/users/saulius/crontab/automatic-downloads/rss-feeds/ACS/lib/dictionaries/cif_core.dic
dictionary named 'cif_core.dic' version 2.4.2 from 2011-04-26.

Automatic conversion script
Id: cif_fix_values 3271 2015-04-21 07:52:19Z andrius 

 Adding full bibliography for 4123717--4123744.cif.
;
_cod_original_sg_symbol_Hall I-4
_cod_original_sg_symbol_H-M I-4
_cod_database_code 4123724

loop_
_symmetry_equiv_pos_as_xyz
'x, y, z'
'-x, -y, z'
'y, -x, -z'
'-y, x, -z'
'x+1/2, y+1/2, z+1/2'
'-x+1/2, -y+1/2, z+1/2'
'y+1/2, -x+1/2, -z+1/2'
'-y+1/2, x+1/2, -z+1/2'

loop_
_atom_site_label
_atom_site_type_symbol
_atom_site_fract_x
_atom_site_fract_y
_atom_site_fract_z
_atom_site_U_iso_or_equiv
_atom_site_adp_type
_atom_site_occupancy
_atom_site_symmetry_multiplicity
_atom_site_calc_flag
_atom_site_refinement_flags
Zn1 Zn 0.28362(8) 0.21399(7) 0.8644(5) 0.0513(7) Uani 1 1 d U
O1 O 0.2143(4) 0.2534(4) 0.881(3) 0.063(3) Uani 1 1 d U
H1O H 0.1915 0.2655 0.7582 0.075 Uiso 1 1 d R
N1 N 0.2599(5) 0.1450(4) 0.804(2) 0.045(3) Uani 1 1 d DU
C1 C 0.2801(4) 0.1080(3) 0.958(2) 0.043(3) Uani 1 1 d DU
H1 H 0.3100 0.1094 1.0717 0.052 Uiso 1 1 calc R
N2 N 0.2533(3) 0.0673(3) 0.938(2) 0.041(3) Uani 1 1 d DU
C2 C 0.2145(3) 0.1292(4) 0.6621(16) 0.047(4) Uani 1 1 d DU
O2 O 0.2762(5) -0.1413(5) 1.600(3) 0.094(5) Uani 1 1 d DU
C3 C 0.1783(3) 0.1527(4) 0.476(2) 0.046(3) Uani 1 1 d DU
H3 H 0.1811 0.1852 0.4203 0.055 Uiso 1 1 calc R
O3A O 0.3441(6) -0.1235(19) 1.612(12) 0.121(8) Uani 0.32(2) 1 d PDU
O3B O 0.3420(6) -0.1340(9) 1.283(7) 0.121(8) Uani 0.68(2) 1 d PDU
C4 C 0.1379(3) 0.1269(4) 0.374(2) 0.042(3) Uani 1 1 d DU
C5 C 0.1012(3) 0.1490(4) 0.184(2) 0.050(4) Uani 1 1 d DU
H5 H 0.1041 0.1814 0.1257 0.060 Uiso 1 1 calc R
C6 C 0.0601(3) 0.1244(5) 0.077(2) 0.047(4) Uani 1 1 d DU
H6 H 0.0355 0.1396 -0.0497 0.057 Uiso 1 1 calc R
C7 C 0.0577(3) 0.0759(5) 0.170(2) 0.055(4) Uani 1 1 d DU
H7 H 0.0307 0.0582 0.1037 0.066 Uiso 1 1 calc R
C8 C 0.0945(3) 0.0534(5) 0.359(2) 0.050(3) Uani 1 1 d DU
H8 H 0.0918 0.0209 0.4140 0.060 Uiso 1 1 calc R
C9 C 0.1355(2) 0.0786(4) 0.4667(18) 0.035(3) Uani 1 1 d DU
C10 C 0.1714(3) 0.0545(4) 0.652(2) 0.041(3) Uani 1 1 d DU
H10 H 0.1688 0.0219 0.7043 0.049 Uiso 1 1 calc R
C11 C 0.2115(3) 0.0807(4) 0.758(3) 0.035(3) Uani 1 1 d DU
C12 C 0.2451(5) -0.0554(3) 1.305(2) 0.052(4) Uani 1 1 d GDU
H12 H 0.2217 -0.0767 1.3872 0.063 Uiso 1 1 calc R
C15 C 0.2932(5) -0.0689(3) 1.306(3) 0.075(5) Uani 1 1 d GDU
C13 C 0.3281(4) -0.0370(5) 1.184(4) 0.102(7) Uani 1 1 d GDU
H13 H 0.3603 -0.0461 1.1842 0.122 Uiso 1 1 calc R
C14 C 0.3150(4) 0.0084(4) 1.061(3) 0.072(5) Uani 1 1 d GDU
H14 H 0.3383 0.0297 0.9793 0.087 Uiso 1 1 calc R
C16 C 0.2668(4) 0.0219(3) 1.0605(15) 0.044(3) Uani 1 1 d GDU
C17 C 0.2319(4) -0.0100(4) 1.183(2) 0.061(4) Uani 1 1 d GDU
H17 H 0.1997 -0.0009 1.1823 0.073 Uiso 1 1 calc R
C18 C 0.3026(7) -0.1192(4) 1.446(4) 0.114(8) Uani 1 1 d DU
O1W O 0.4227(15) -0.1105(13) 0.882(9) 0.285(18) Uiso 1 1 d .
H1WA H 0.4000 -0.1280 0.9628 0.342 Uiso 1 1 d R
H1WB H 0.4218 -0.0850 0.7559 0.342 Uiso 1 1 d R

loop_
_atom_site_aniso_label
_atom_site_aniso_U_11
_atom_site_aniso_U_22
_atom_site_aniso_U_33
_atom_site_aniso_U_23
_atom_site_aniso_U_13
_atom_site_aniso_U_12
Zn1 0.0428(13) 0.0352(11) 0.0760(11) 0.0036(10) 0.0001(11) 0.004(3)
O1 0.060(7) 0.051(6) 0.077(6) 0.009(7) -0.001(7) 0.017(9)
N1 0.043(7) 0.042(5) 0.051(6) 0.003(6) 0.009(5) -0.007(7)
C1 0.030(7) 0.040(6) 0.061(8) -0.003(7) -0.001(7) -0.006(9)
N2 0.040(7) 0.024(5) 0.059(7) -0.004(5) -0.007(6) -0.001(8)
C2 0.059(9) 0.037(7) 0.044(7) 0.003(7) -0.004(8) 0.000(8)
O2 0.154(14) 0.058(7) 0.070(7) 0.018(6) -0.009(9) 0.009(15)
C3 0.054(7) 0.030(7) 0.053(7) 0.014(6) 0.005(6) -0.008(9)
O3A 0.122(10) 0.087(13) 0.155(19) 0.009(14) 0.010(10) 0.065(14)
O3B 0.122(10) 0.087(13) 0.155(19) 0.009(14) 0.010(10) 0.065(14)
C4 0.044(7) 0.037(6) 0.046(6) -0.006(7) 0.010(7) 0.007(9)
C5 0.059(7) 0.048(8) 0.044(7) 0.004(7) 0.003(7) 0.013(9)
C6 0.042(6) 0.060(7) 0.039(6) -0.011(7) 0.019(6) 0.024(10)
C7 0.048(8) 0.068(8) 0.048(7) -0.008(9) -0.005(7) 0.003(12)
C8 0.046(7) 0.054(8) 0.051(7) 0.011(9) -0.002(7) -0.014(10)
C9 0.031(6) 0.036(6) 0.037(6) -0.009(6) 0.007(5) 0.003(9)
C10 0.028(5) 0.043(7) 0.051(6) 0.007(7) 0.010(6) 0.000(7)
C11 0.023(6) 0.033(6) 0.049(7) -0.004(6) 0.007(5) 0.005(7)
C12 0.064(8) 0.043(6) 0.050(7) -0.008(6) 0.015(8) 0.001(10)
C15 0.082(9) 0.041(7) 0.101(11) 0.002(8) 0.008(10) 0.014(9)
C13 0.060(9) 0.077(10) 0.168(16) 0.036(12) 0.009(12) 0.022(9)
C14 0.063(8) 0.057(9) 0.097(11) 0.013(9) 0.014(11) 0.018(10)
C16 0.053(7) 0.034(6) 0.045(7) -0.005(6) -0.011(7) 0.003(8)
C17 0.064(9) 0.058(8) 0.060(8) 0.014(8) 0.010(9) 0.006(9)
C18 0.100(12) 0.070(12) 0.17(2) 0.039(14) 0.024(10) 0.033(12)

loop_
_atom_type_symbol
_atom_type_description
_atom_type_scat_dispersion_real
_atom_type_scat_dispersion_imag
_atom_type_scat_source
C C 0.0033 0.0016 'International Tables Vol C Tables 4.2.6.8 and 6.1.1.4'
H H 0.0000 0.0000 'International Tables Vol C Tables 4.2.6.8 and 6.1.1.4'
N N 0.0061 0.0033 'International Tables Vol C Tables 4.2.6.8 and 6.1.1.4'
O O 0.0106 0.0060 'International Tables Vol C Tables 4.2.6.8 and 6.1.1.4'
Zn Zn 0.2839 1.4301 'International Tables Vol C Tables 4.2.6.8 and 6.1.1.4'

loop_
_geom_angle_atom_site_label_1
_geom_angle_atom_site_label_2
_geom_angle_atom_site_label_3
_geom_angle
_geom_angle_site_symmetry_1
_geom_angle_site_symmetry_3
O1 Zn1 N1 109.7(4) 6_554 .
O1 Zn1 O2 88.2(5) 6_554 7_557
N1 Zn1 O2 116.6(6) . 7_557
O1 Zn1 O1 127.5(6) 6_554 6
N1 Zn1 O1 120.7(4) . 6
O2 Zn1 O1 82.1(5) 7_557 6
O1 Zn1 O1 80.0(4) 6_554 .
N1 Zn1 O1 100.8(4) . .
O2 Zn1 O1 142.6(5) 7_557 .
O1 Zn1 O1 77.6(4) 6 .
Zn1 O1 Zn1 127.5(6) 6 6_554
Zn1 O1 Zn1 103.0(5) 6 .
Zn1 O1 Zn1 99.4(5) 6_554 .
C1 N1 C2 107.3(10) . .
C1 N1 Zn1 123.6(9) . .
C2 N1 Zn1 127.8(7) . .
N1 C1 N2 113.3(10) . .
C1 N2 C11 105.3(9) . .
C1 N2 C16 126.0(7) . .
C11 N2 C16 128.6(9) . .
C3 C2 C11 122.6(7) . .
C3 C2 N1 132.5(8) . .
C11 C2 N1 104.9(8) . .
C18 O2 Zn1 119.5(9) . 8_547
C2 C3 C4 118.8(5) . .
O3B O3A C18 61.7(14) . .
O3A O3B C18 61.4(13) . .
C5 C4 C3 120.6(7) . .
C5 C4 C9 121.2(7) . .
C3 C4 C9 118.3(6) . .
C4 C5 C6 122.3(6) . .
C5 C6 C7 116.5(7) . .
C8 C7 C6 121.6(8) . .
C7 C8 C9 121.4(7) . .
C10 C9 C4 123.6(7) . .
C10 C9 C8 119.3(9) . .
C4 C9 C8 117.1(7) . .
C9 C10 C11 117.8(7) . .
C10 C11 N2 131.7(9) . .
C10 C11 C2 119.0(7) . .
N2 C11 C2 109.2(8) . .
C15 C12 C17 120.0 . .
C12 C15 C13 120.0 . .
C12 C15 C18 114.6(11) . .
C13 C15 C18 125.4(11) . .
C14 C13 C15 120.0 . .
C16 C14 C13 120.0 . .
C14 C16 C17 120.0 . .
C14 C16 N2 120.4(9) . .
C17 C16 N2 119.6(9) . .
C16 C17 C12 120.0 . .
O2 C18 O3A 106.9(8) . .
O2 C18 O3B 127.7(12) . .
O3A C18 O3B 57(3) . .
O2 C18 C15 124.8(13) . .
O3A C18 C15 113(2) . .
O3B C18 C15 105.9(17) . .

loop_
_geom_bond_atom_site_label_1
_geom_bond_atom_site_label_2
_geom_bond_distance
_geom_bond_site_symmetry_2
Zn1 O1 2.000(12) 6_554
Zn1 N1 2.041(12) .
Zn1 O2 2.110(13) 7_557
Zn1 O1 2.113(12) 6
Zn1 O1 2.217(12) .
O1 Zn1 2.000(12) 6
O1 Zn1 2.113(12) 6_554
N1 C1 1.3049(10) .
N1 C2 1.436(15) .
C1 N2 1.3580(10) .
N2 C11 1.3900(10) .
N2 C16 1.394(12) .
C2 C3 1.3820(10) .
C2 C11 1.396(7) .
O2 C18 1.113(13) .
O2 Zn1 2.110(13) 8_547
C3 C4 1.384(7) .
O3A O3B 1.25(5) .
O3A C18 1.3100(10) .
O3B C18 1.3140(10) .
C4 C5 1.3822(10) .
C4 C9 1.390(7) .
C5 C6 1.388(7) .
C6 C7 1.393(8) .
C7 C8 1.387(7) .
C8 C9 1.394(7) .
C9 C10 1.385(7) .
C10 C11 1.386(7) .
C12 C15 1.3900 .
C12 C17 1.3900 .
C15 C13 1.3900 .
C15 C18 1.5164 .
C13 C14 1.3900 .
C14 C16 1.3900 .
C16 C17 1.3900 .

loop_
_geom_torsion_atom_site_label_1
_geom_torsion_atom_site_label_2
_geom_torsion_atom_site_label_3
_geom_torsion_atom_site_label_4
_geom_torsion
_geom_torsion_site_symmetry_1
_geom_torsion_site_symmetry_4
O1 Zn1 O1 Zn1 -130.8(8) 6_554 6
N1 Zn1 O1 Zn1 120.9(5) . 6
O2 Zn1 O1 Zn1 -57.3(9) 7_557 6
O1 Zn1 O1 Zn1 1.5(3) 6 6
O1 Zn1 O1 Zn1 1.4(3) 6_554 6_554
N1 Zn1 O1 Zn1 -106.9(5) . 6_554
O2 Zn1 O1 Zn1 74.9(8) 7_557 6_554
O1 Zn1 O1 Zn1 133.7(8) 6 6_554
O1 Zn1 N1 C1 134.4(5) 6_554 .
O2 Zn1 N1 C1 36.2(6) 7_557 .
O1 Zn1 N1 C1 -60.6(7) 6 .
O1 Zn1 N1 C1 -142.5(5) . .
O1 Zn1 N1 C2 -60.5(6) 6_554 .
O2 Zn1 N1 C2 -158.6(5) 7_557 .
O1 Zn1 N1 C2 104.5(5) 6 .
O1 Zn1 N1 C2 22.6(5) . .
C2 N1 C1 N2 0.1(10) . .
Zn1 N1 C1 N2 168.1(6) . .
N1 C1 N2 C11 -1.4(7) . .
N1 C1 N2 C16 176.2(6) . .
C1 N1 C2 C3 179.7(3) . .
Zn1 N1 C2 C3 12.6(6) . .
C1 N1 C2 C11 0.9(6) . .
Zn1 N1 C2 C11 -166.2(8) . .
C11 C2 C3 C4 -1.4(9) . .
N1 C2 C3 C4 -180.0(3) . .
C2 C3 C4 C5 -179.3(4) . .
C2 C3 C4 C9 0.6(7) . .
C3 C4 C5 C6 -179.9(5) . .
C9 C4 C5 C6 0.2(8) . .
C4 C5 C6 C7 -0.3(8) . .
C5 C6 C7 C8 -0.1(8) . .
C6 C7 C8 C9 0.6(8) . .
C5 C4 C9 C10 179.1(5) . .
C3 C4 C9 C10 -0.8(8) . .
C5 C4 C9 C8 0.3(8) . .
C3 C4 C9 C8 -179.6(5) . .
C7 C8 C9 C10 -179.6(5) . .
C7 C8 C9 C4 -0.7(8) . .
C4 C9 C10 C11 1.7(10) . .
C8 C9 C10 C11 -179.5(8) . .
C9 C10 C11 N2 -178.5(10) . .
C9 C10 C11 C2 -2.3(13) . .
C1 N2 C11 C10 178.4(11) . .
C16 N2 C11 C10 0.9(19) . .
C1 N2 C11 C2 2.0(10) . .
C16 N2 C11 C2 -175.6(7) . .
C3 C2 C11 C10 2.3(13) . .
N1 C2 C11 C10 -178.8(8) . .
C3 C2 C11 N2 179.3(5) . .
N1 C2 C11 N2 -1.8(9) . .
C17 C12 C15 C13 0.0 . .
C17 C12 C15 C18 -179.9(9) . .
C12 C15 C13 C14 0.0 . .
C18 C15 C13 C14 179.9(12) . .
C15 C13 C14 C16 0.0 . .
C13 C14 C16 C17 0.0 . .
C13 C14 C16 N2 -179.99(15) . .
C1 N2 C16 C14 -30.4(6) . .
C11 N2 C16 C14 146.7(10) . .
C1 N2 C16 C17 149.6(6) . .
C11 N2 C16 C17 -33.3(10) . .
C14 C16 C17 C12 0.0 . .
N2 C16 C17 C12 179.9(7) . .
C15 C12 C17 C16 0.0 . .
Zn1 O2 C18 O3A -63(3) 8_547 .
Zn1 O2 C18 O3B -2(3) 8_547 .
Zn1 O2 C18 C15 161.2(6) 8_547 .
O3B O3A C18 O2 124.4(11) . .
O3B O3A C18 C15 -94(3) . .
O3A O3B C18 O2 -86(2) . .
O3A O3B C18 C15 108(3) . .
C12 C15 C18 O2 -14.7(15) . .
C13 C15 C18 O2 165.3(15) . .
C12 C15 C18 O3A -148(3) . .
C13 C15 C18 O3A 32(3) . .
C12 C15 C18 O3B 151.8(15) . .
C13 C15 C18 O3B -28.1(16) . .
Zn1 O1 Zn1 O1 -130.8(8) 6 6_554
